data_4505947
loop_
_publ_author_name
'Taddei, Marco'
'Costantino, Ferdinando'
'Vivani, Riccardo'
'Sangregorio, Claudio'
'Sorace, Lorenzo'
'Castelli, Lisa'

_publ_section_title
;
 Influence of \p--\p Stacking Interactions on the Assembly of Layered
 Copper Phosphonate Coordination Polymers: Combined Powder Diffraction and
 Electron Paramagnetic Resonance Study
;
_journal_issue 5
_journal_name_full 'Crystal Growth &amp; Design'
_journal_page_first 2327
_journal_paper_doi 10.1021/cg201706p
_journal_volume 12
_journal_year 2012
_chemical_formula_moiety Cu(HO3PCH2C6H4CH2PO3H)[N(CH)4CC(CH)4N]2H2O
_chemical_formula_sum 'C18 Cu N2 O8 P2'
_chemical_formula_weight 497.70
_space_group_IT_number 2
_symmetry_cell_setting triclinic
_symmetry_space_group_name_Hall '-P 1'
_symmetry_space_group_name_H-M 'P -1'
_audit_creation_method 'from EXP file using GSAS2CIF'
_cell_angle_alpha 100.1464(33)
_cell_angle_beta 91.0311(27)
_cell_angle_gamma 106.1918(28)
_cell_formula_units_Z 2
_cell_length_a 7.72490(34)
_cell_length_b 7.93093(25)
_cell_length_c 17.7798(4)
_cell_measurement_temperature 298
_cell_volume 1027.12(6)
_computing_structure_refinement GSAS
_computing_structure_solution FOX
_diffrn_ambient_temperature 298
_diffrn_radiation_polarisn_ratio 0.5
_diffrn_radiation_probe x-ray
_exptl_absorpt_correction_T_max 1.00000
_exptl_absorpt_correction_T_min 1.00000
_exptl_absorpt_process_details
;   GSAS Absorption/surface roughness correction: function number 0
 No correction is applied.
;
_pd_calc_method 'Rietveld Refinement'
_pd_phase_name 4
_pd_proc_ls_background_function
;   GSAS Background function number 1 with 20 terms.
 Shifted Chebyshev function of 1st kind
      1:    5100.31     2:   -1754.70     3:    741.638     4:   -115.140    
      5:    121.630     6:   -44.4703     7:   -25.1981     8:    20.7327    
      9:    14.3225    10:   -24.3135    11:    13.4443    12:   -19.3120    
     13:    36.9294    14:   -17.9753    15:    9.26319    16:    1.83817    
     17:    27.8138    18:   -11.5086    19:    7.89165    20:    10.9002    
;
_pd_proc_ls_peak_cutoff 0.00100
_pd_proc_ls_pref_orient_corr
;   March-Dollase
 AXIS  1 Ratio=     0.965 Frac     1.000  h= 0.000  k= 0.000  l= 1.000
 AXIS  2 Ratio=     1.000 Frac     0.000  h= 1.000  k=-1.000  l=-1.000
 Prefered orientation correction range: Min=   0.94832, Max=   1.11195
;
_pd_proc_ls_profile_function
;
 CW Profile function number 3 with  19 terms
 Pseudovoigt profile coefficients as parameterized in
 P. Thompson, D.E. Cox & J.B. Hastings (1987). J. Appl. Cryst.,20,79-83.
 Asymmetry correction of L.W. Finger, D.E. Cox & A. P. Jephcoat (1994).
 J. Appl. Cryst.,27,892-900.
 Peak tails are ignored  where the intensity is below 0.0010 times the peak
   Aniso. broadening axis   0.0   0.0   1.0
;
_pd_proc_ls_prof_R_factor 0.0377
_pd_proc_ls_prof_wR_expected 0.0127
_pd_proc_ls_prof_wR_factor 0.0558
_refine_ls_goodness_of_fit_all 4.97
_refine_ls_matrix_type full
_refine_ls_number_parameters 117
_refine_ls_number_restraints 104
_refine_ls_R_Fsqd_factor 0.13460
_refine_ls_shift/su_max 0.14
_refine_ls_shift/su_mean 0.09
_cod_data_source_file cg201706p_si_002.cif
_cod_data_source_block compound_4
_cod_depositor_comments
;
The following automatic conversions were performed:

'_geom_bond_publ_flag' value 'N' changed to 'n' according to
/home/saulius/struct/CIF-dictionaries/cif_core.dic dictionary named
'cif_core.dic' version 2.4.1 from 2010-06-29 (109
times).

'_geom_angle_publ_flag' value 'N' changed to 'n' according
to /home/saulius/struct/CIF-dictionaries/cif_core.dic dictionary
named 'cif_core.dic' version 2.4.1 from 2010-06-29 (76 times).

Automatic conversion script
Id: cif_fix_values 1715 2011-07-08 13:25:40Z adriana 
;
_cod_original_cell_volume 1027.125(63)
_cod_database_code 4505947
_gsas_exptl_extinct_corr_t_min 1.00000
_gsas_exptl_extinct_corr_t_max 1.00000

loop_
_symmetry_equiv_pos_site_id
_symmetry_equiv_pos_as_xyz
1 +x,+y,+z
-1 -x,-y,-z

loop_
_atom_site_type_symbol
_atom_site_label
_atom_site_fract_x
_atom_site_fract_y
_atom_site_fract_z
_atom_site_occupancy
_atom_site_thermal_displace_type
_atom_site_U_iso_or_equiv
_atom_site_symmetry_multiplicity
Cu Cu1 -0.5 0.0 -0.5 1.0 Uiso 0.0494(28) 1
Cu Cu2 0.5 0.5 0.0 1.0 Uiso 0.0494(28) 1
P P1 0.1985(16) -0.2998(14) -0.4184(5) 1.0 Uiso 0.087(6) 2
P P2 0.7467(13) -0.1185(13) -0.0251(6) 1.0 Uiso 0.087(6) 2
O O1 0.0230(22) -0.3135(29) -0.4508(11) 1.0 Uiso 0.0487(31) 2
O O2 0.3212(24) -0.1213(23) -0.4293(9) 1.0 Uiso 0.0487(31) 2
O O3 0.2569(27) -0.4369(26) -0.4739(10) 1.0 Uiso 0.0487(31) 2
O O4 0.5712(23) -0.2692(17) -0.0317(10) 1.0 Uiso 0.0487(31) 2
O O5 0.9093(22) -0.1681(22) -0.0368(10) 1.0 Uiso 0.0487(31) 2
O O6 0.7788(23) -0.0410(23) 0.0531(9) 1.0 Uiso 0.0487(31) 2
C C1 0.1812(29) -0.3658(25) -0.3184(10) 1.0 Uiso 0.0487(31) 2
C C2 0.3733(24) -0.3001(19) -0.2823(8) 1.0 Uiso 0.0487(31) 2
C C3 0.4343(22) -0.1923(22) -0.2104(10) 1.0 Uiso 0.0487(31) 2
C C4 0.6182(21) -0.1295(20) -0.1773(9) 1.0 Uiso 0.0487(31) 2
C C5 0.7515(22) -0.1795(24) -0.2166(11) 1.0 Uiso 0.0487(31) 2
C C6 0.7012(28) -0.2867(28) -0.2873(11) 1.0 Uiso 0.0487(31) 2
C C7 0.5059(31) -0.3504(22) -0.3211(9) 1.0 Uiso 0.0487(31) 2
C C8 0.6887(32) -0.0031(26) -0.0963(11) 1.0 Uiso 0.0487(31) 2
N N1 -0.3113(16) 0.0962(15) -0.4082(6) 1.0 Uiso 0.0487(31) 2
N N2 0.3448(16) 0.4513(16) -0.1003(6) 1.0 Uiso 0.0487(31) 2
C C9 -0.3362(21) 0.2143(18) -0.3513(8) 1.0 Uiso 0.0487(31) 2
C C10 -0.2106(25) 0.2910(18) -0.2900(8) 1.0 Uiso 0.0487(31) 2
C C11 -0.0583(21) 0.2390(18) -0.2882(8) 1.0 Uiso 0.0487(31) 2
C C12 -0.0388(21) 0.1222(21) -0.3477(9) 1.0 Uiso 0.0487(31) 2
C C13 -0.1630(21) 0.0542(19) -0.4060(8) 1.0 Uiso 0.0487(31) 2
C C14 0.0816(20) 0.3106(19) -0.2245(8) 1.0 Uiso 0.0487(31) 2
C C15 0.0709(21) 0.4324(22) -0.1624(10) 1.0 Uiso 0.0487(31) 2
C C16 0.2035(22) 0.5062(19) -0.0998(8) 1.0 Uiso 0.0487(31) 2
C C17 0.2297(24) 0.2583(17) -0.2224(7) 1.0 Uiso 0.0487(31) 2
C C18 0.3581(20) 0.3316(18) -0.1607(8) 1.0 Uiso 0.0487(31) 2
O Ow1 -0.4397(32) -0.2974(19) -0.5265(11) 1.0 Uiso 0.0487(31) 2
O Ow2 0.2247(20) 0.5347(23) 0.0694(10) 1.0 Uiso 0.0487(31) 2

loop_
_atom_type_symbol
_atom_type_number_in_cell
_atom_type_scat_dispersion_real
_atom_type_scat_dispersion_imag
_atom_type_scat_Cromer_Mann_a1
_atom_type_scat_Cromer_Mann_a2
_atom_type_scat_Cromer_Mann_a3
_atom_type_scat_Cromer_Mann_a4
_atom_type_scat_Cromer_Mann_b1
_atom_type_scat_Cromer_Mann_b2
_atom_type_scat_Cromer_Mann_b3
_atom_type_scat_Cromer_Mann_b4
_atom_type_scat_Cromer_Mann_c
_atom_type_scat_source
Cu 2.0 0.000 0.000 13.3380 3.58280 7.16760 0.24700 5.61580 11.3966 1.67350 64.8126 1.19100 International_Tables_Vol_C
P 4.0 0.000 0.000 6.43450 1.90670 4.17910 27.1570 1.78000 0.52600 1.49080 68.1645 1.11490 International_Tables_Vol_C
O 16.0 0.000 0.000 3.04850 13.2771 2.28680 5.70110 1.54630 0.32390 0.86700 32.9089 0.25080 International_Tables_Vol_C
C 36.0 0.000 0.000 2.31000 20.8439 1.02000 10.2075 1.58860 0.56870 0.86500 51.6512 0.21560 International_Tables_Vol_C
N 4.0 0.000 0.000 12.2126 0.00570 3.13220 9.89330 2.01250 28.9975 1.16630 0.58260 -11.529 International_Tables_Vol_C

loop_
_diffrn_radiation_wavelength
_diffrn_radiation_wavelength_wt
_diffrn_radiation_type
_diffrn_radiation_wavelength_id
1.540500 1.000 K\a~1~ 1
1.544300 0.500 K\a~2~ 2

loop_
_geom_angle_atom_site_label_1
_geom_angle_atom_site_label_2
_geom_angle_atom_site_label_3
_geom_angle
_geom_angle_site_symmetry_1
_geom_angle_site_symmetry_3
_geom_angle_publ_flag
Ow1 Cu1 Ow1 179.972 1_555 -1_454 n
Ow1 Cu1 N1 93.2(5) 1_555 1_555 n
Ow1 Cu1 N1 86.8(5) 1_555 -1_454 n
Ow1 Cu1 O2 82.4(7) 1_555 1_455 n
Ow1 Cu1 O2 97.6(7) 1_555 -1_554 n
Ow1 Cu1 N1 86.8(5) -1_454 1_555 n
Ow1 Cu1 N1 93.2(5) -1_454 -1_454 n
Ow1 Cu1 O2 97.6(7) -1_454 1_455 n
Ow1 Cu1 O2 82.4(7) -1_454 -1_554 n
N1 Cu1 N1 180.0 1_555 -1_454 n
N1 Cu1 O2 88.6(6) 1_555 1_455 n
N1 Cu1 O2 91.4(6) 1_555 -1_554 n
N1 Cu1 O2 91.4(6) -1_454 1_455 n
N1 Cu1 O2 88.6(6) -1_454 -1_554 n
O2 Cu1 O2 179.9802 1_455 -1_554 n
O4 Cu2 O4 179.9802 1_565 -1_655 n
O4 Cu2 N2 77.6(5) 1_565 1_555 n
O4 Cu2 N2 102.4(5) 1_565 -1_665 n
O4 Cu2 Ow2 98.4(8) 1_565 1_555 n
O4 Cu2 Ow2 81.6(8) 1_565 -1_665 n
O4 Cu2 N2 102.4(5) -1_655 1_555 n
O4 Cu2 N2 77.6(5) -1_655 -1_665 n
O4 Cu2 Ow2 81.6(8) -1_655 1_555 n
O4 Cu2 Ow2 98.4(8) -1_655 -1_665 n
N2 Cu2 N2 180.0 1_555 -1_665 n
N2 Cu2 Ow2 87.4(5) 1_555 1_555 n
N2 Cu2 Ow2 92.6(5) 1_555 -1_665 n
N2 Cu2 Ow2 92.6(5) -1_665 1_555 n
N2 Cu2 Ow2 87.4(5) -1_665 -1_665 n
Ow2 Cu2 Ow2 179.972 1_555 -1_665 n
O1 P1 O2 106.6(11) 1_555 1_555 n
O1 P1 O3 102.6(10) 1_555 1_555 n
O1 P1 C1 110.4(10) 1_555 1_555 n
O2 P1 O3 104.8(11) 1_555 1_555 n
O2 P1 C1 121.1(9) 1_555 1_555 n
O3 P1 C1 109.8(11) 1_555 1_555 n
O5 P2 O6 99.1(10) 1_555 1_555 n
O5 P2 O4 117.2(11) 1_555 1_555 n
O5 P2 C8 114.3(11) 1_555 1_555 n
O6 P2 O4 105.7(10) 1_555 1_555 n
O6 P2 C8 122.6(11) 1_555 1_555 n
O4 P2 C8 98.8(9) 1_555 1_555 n
N1 C9 C10 122.3(10) 1_555 1_555 n
Cu1 N1 C9 119.4(9) 1_555 1_555 n
Cu1 N1 C13 122.8(9) 1_555 1_555 n
C9 N1 C13 117.6(8) 1_555 1_555 n
C12 C11 C10 116.6(9) 1_555 1_555 n
C12 C11 C14 121.0(9) 1_555 1_555 n
C10 C11 C14 122.4(10) 1_555 1_555 n
C11 C12 C13 122.5(10) 1_555 1_555 n
C2 C3 C4 126.6(9) 1_555 1_555 n
C16 C15 C14 125.8(10) 1_555 1_555 n
C15 C16 N2 118.3(10) 1_555 1_555 n
Cu2 O4 P2 134.8(11) 1_545 1_555 n
N1 C13 C12 122.4(10) 1_555 1_555 n
Cu2 N2 C16 118.6(9) 1_555 1_555 n
Cu2 N2 C18 122.5(9) 1_555 1_555 n
C16 N2 C18 117.0(9) 1_555 1_555 n
C3 C2 C1 127.4(10) 1_555 1_555 n
C3 C2 C7 113.5(8) 1_555 1_555 n
C1 C2 C7 119.1(10) 1_555 1_555 n
N2 C18 C17 125.4(8) 1_555 1_555 n
Cu1 O2 P1 143.6(11) 1_655 1_555 n
C9 C10 C11 118.5(10) 1_555 1_555 n
C18 C17 C14 119.82(33) 1_555 1_555 n
P1 C1 C2 104.9(10) 1_555 1_555 n
C11 C14 C15 123.9(9) 1_555 1_555 n
C11 C14 C17 122.4(9) 1_555 1_555 n
C15 C14 C17 113.7(7) 1_555 1_555 n
P2 C8 C4 113.5(10) 1_555 1_555 n
C4 C5 C6 116.8(10) 1_555 1_555 n
C2 C7 C6 120.9(9) 1_555 1_555 n
C3 C4 C8 126.7(10) 1_555 1_555 n
C3 C4 C5 119.7(9) 1_555 1_555 n
C8 C4 C5 113.6(10) 1_555 1_555 n
C5 C6 C7 122.4(10) 1_555 1_555 n

loop_
_geom_bond_atom_site_label_1
_geom_bond_atom_site_label_2
_geom_bond_distance
_geom_bond_site_symmetry_2
_geom_bond_publ_flag
Cu1 Ow1 2.496(11) 1_555 n
Cu1 Ow1 2.496(11) -1_454 n
Cu1 N1 2.056(10) 1_555 n
Cu1 N1 2.056(10) -1_454 n
Cu1 O2 2.039(11) 1_455 n
Cu1 O2 2.039(11) -1_554 n
Cu2 O4 1.945(11) 1_565 n
Cu2 O4 1.945(11) -1_655 n
Cu2 N2 2.046(10) 1_555 n
Cu2 N2 2.046(10) -1_665 n
Cu2 Ow2 2.535(11) 1_555 n
Cu2 Ow2 2.535(11) -1_665 n
P1 O1 1.431(14) 1_555 n
P1 O2 1.515(13) 1_555 n
P1 O3 1.507(15) 1_555 n
P1 C1 1.937(13) 1_555 n
P2 O5 1.426(15) 1_555 n
P2 O6 1.405(14) 1_555 n
P2 O4 1.523(14) 1_555 n
P2 C8 1.804(12) 1_555 n
Ow1 Cu1 2.496(11) 1_555 n
Ow1 O3 2.566(28) 1_455 n
Ow1 O3 2.845(21) -1_544 n
O5 P2 1.426(15) 1_555 n
O5 O5 2.721(35) -1_755 n
O5 O6 2.154(20) 1_555 n
O5 O6 2.570(7) -1_755 n
O5 O4 2.518(21) 1_555 n
O5 Ow2 2.751(10) -1_655 n
C9 N1 1.307(10) 1_555 n
C9 C13 2.214(15) 1_555 n
C9 C10 1.378(15) 1_555 n
N1 Cu1 2.056(10) 1_555 n
N1 C9 1.307(10) 1_555 n
N1 C13 1.281(10) 1_555 n
O1 P1 1.431(14) 1_555 n
O1 O2 2.363(21) 1_555 n
O1 O3 2.294(22) 1_555 n
O1 O3 2.639(14) -1_544 n
O6 P2 1.405(14) 1_555 n
O6 O5 2.154(20) 1_555 n
O6 O5 2.570(7) -1_755 n
O6 O4 2.335(20) 1_555 n
C11 C12 1.318(10) 1_555 n
C11 C10 1.353(10) 1_555 n
C11 C14 1.470(11) 1_555 n
C12 C11 1.318(10) 1_555 n
C12 C13 1.328(15) 1_555 n
C3 C2 1.398(14) 1_555 n
C3 C4 1.444(10) 1_555 n
C15 C16 1.423(15) 1_555 n
C15 C14 1.353(15) 1_555 n
C16 C15 1.423(15) 1_555 n
C16 N2 1.283(10) 1_555 n
C16 C18 2.226(15) 1_555 n
O4 Cu2 1.945(11) 1_545 n
O4 P2 1.523(14) 1_555 n
O4 O5 2.518(21) 1_555 n
O4 O6 2.335(20) 1_555 n
O4 N2 2.503(16) 1_545 n
O4 Ow2 2.960(24) -1_655 n
O4 C8 2.534(18) 1_555 n
C13 C9 2.214(15) 1_555 n
C13 N1 1.281(10) 1_555 n
C13 C12 1.328(15) 1_555 n
N2 Cu2 2.046(10) 1_555 n
N2 C16 1.283(10) 1_555 n
N2 O4 2.503(16) 1_565 n
N2 C18 1.329(10) 1_555 n
C2 C3 1.398(14) 1_555 n
C2 C1 1.517(16) 1_555 n
C2 C7 1.358(10) 1_555 n
C18 C16 2.226(15) 1_555 n
C18 N2 1.329(10) 1_555 n
C18 C17 1.393(15) 1_555 n
O2 Cu1 2.039(11) 1_655 n
O2 P1 1.515(13) 1_555 n
O2 O1 2.363(21) 1_555 n
O2 O3 2.395(23) 1_555 n
O3 P1 1.507(15) 1_555 n
O3 Ow1 2.566(28) 1_655 n
O3 Ow1 2.845(21) -1_544 n
O3 O1 2.294(22) 1_555 n
O3 O1 2.639(14) -1_544 n
O3 O2 2.395(23) 1_555 n
C10 C9 1.378(15) 1_555 n
C10 C11 1.353(10) 1_555 n
C17 C18 1.393(15) 1_555 n
C17 C14 1.323(10) 1_555 n
Ow2 Cu2 2.535(11) 1_555 n
Ow2 O5 2.751(10) -1_655 n
Ow2 O4 2.960(24) -1_655 n
C1 P1 1.937(13) 1_555 n
C1 C2 1.517(16) 1_555 n
C14 C11 1.470(11) 1_555 n
C14 C15 1.353(15) 1_555 n
C14 C17 1.323(10) 1_555 n
C8 P2 1.804(12) 1_555 n
C8 O4 2.534(18) 1_555 n
C8 C4 1.593(15) 1_555 n
C5 C4 1.364(15) 1_555 n
C5 C6 1.369(15) 1_555 n
C7 C2 1.358(10) 1_555 n
C7 C6 1.526(15) 1_555 n
C4 C3 1.444(10) 1_555 n
C4 C8 1.593(15) 1_555 n
C4 C5 1.364(15) 1_555 n
C6 C5 1.369(15) 1_555 n
C6 C7 1.526(15) 1_555 n
